data_7128992
loop_
_publ_author_name
'Singh, Hardeep'
'MacKay, Alyson'
'Sheibany, Nooshin'
'Chen, Fei'
'Mosser, Ma\"elle'
'Rouet, Pierre-\'Etienne'
'Rousseau, Fr\'ed\'eric'
'Askari, Mohammad S.'
'Ottenwaelder, Xavier'

_publ_section_title
;
 Intramolecular H-bond stabilization of a primary hydroxylamine in
 salen-type metal complexes.
;
_journal_issue 80
_journal_name_full 'Chemical communications (Cambridge, England)'
_journal_page_first 10403
_journal_page_last 10406
_journal_paper_doi 10.1039/d1cc03077a
_journal_volume 57
_journal_year 2021
_chemical_formula_moiety 'C30 H28 Cu N6 O7 S2, C H2 Cl2'
_chemical_formula_sum 'C31 H30 Cl2 Cu N6 O7 S2'
_chemical_formula_weight 797.17
_space_group_crystal_system monoclinic
_space_group_IT_number 14
_space_group_name_Hall '-P 2yn'
_space_group_name_H-M_alt 'P 1 21/n 1'
_atom_sites_solution_hydrogens mixed
_audit_creation_method SHELXL-2017/1
_audit_update_record
;
2021-06-07 deposited with the CCDC.	2021-08-02 downloaded from the CCDC.
;
_cell_angle_alpha 90
_cell_angle_beta 104.421(2)
_cell_angle_gamma 90
_cell_formula_units_Z 4
_cell_length_a 10.967(2)
_cell_length_b 14.103(3)
_cell_length_c 21.624(4)
_cell_measurement_reflns_used 9920
_cell_measurement_temperature 112(2)
_cell_measurement_theta_max 27.47
_cell_measurement_theta_min 2.36
_cell_volume 3239.2(11)
_computing_cell_refinement 'Bruker SAINT'
_computing_data_collection 'Bruker APEX2'
_computing_data_reduction 'Bruker SAINT'
_computing_molecular_graphics 'Bruker SHELXTL'
_computing_publication_material 'Bruker SHELXTL'
_computing_structure_refinement 'SHELXL-2017/1 (Sheldrick, 2017)'
_computing_structure_solution 'SHELXT 2014/5 (Sheldrick, 2014)'
_diffrn_ambient_temperature 112(2)
_diffrn_measured_fraction_theta_full 1.000
_diffrn_measured_fraction_theta_max 0.996
_diffrn_measurement_device_type 'Bruker APEX-II CCD'
_diffrn_measurement_method '\f and \w scans'
_diffrn_radiation_type MoK\a
_diffrn_radiation_wavelength 0.71073
_diffrn_reflns_av_R_equivalents 0.0478
_diffrn_reflns_av_unetI/netI 0.0370
_diffrn_reflns_Laue_measured_fraction_full 1.000
_diffrn_reflns_Laue_measured_fraction_max 0.996
_diffrn_reflns_limit_h_max 13
_diffrn_reflns_limit_h_min -13
_diffrn_reflns_limit_k_max 17
_diffrn_reflns_limit_k_min -17
_diffrn_reflns_limit_l_max 26
_diffrn_reflns_limit_l_min -26
_diffrn_reflns_number 32350
_diffrn_reflns_point_group_measured_fraction_full 1.000
_diffrn_reflns_point_group_measured_fraction_max 0.996
_diffrn_reflns_theta_full 25.242
_diffrn_reflns_theta_max 25.525
_diffrn_reflns_theta_min 1.741
_exptl_absorpt_coefficient_mu 1.027
_exptl_absorpt_correction_T_max 0.7452
_exptl_absorpt_correction_T_min 0.6366
_exptl_absorpt_correction_type multi-scan
_exptl_absorpt_process_details 'SADABS-2016/2 - Bruker AXS'
_exptl_crystal_colour green
_exptl_crystal_density_diffrn 1.635
_exptl_crystal_description block
_exptl_crystal_F_000 1636
_exptl_crystal_size_max 0.563
_exptl_crystal_size_mid 0.430
_exptl_crystal_size_min 0.226
_refine_diff_density_max 0.445
_refine_diff_density_min -0.477
_refine_diff_density_rms 0.069
_refine_ls_extinction_method none
_refine_ls_goodness_of_fit_ref 1.051
_refine_ls_hydrogen_treatment mixed
_refine_ls_matrix_type full
_refine_ls_number_parameters 495
_refine_ls_number_reflns 6030
_refine_ls_number_restraints 38
_refine_ls_restrained_S_all 1.054
_refine_ls_R_factor_all 0.0531
_refine_ls_R_factor_gt 0.0386
_refine_ls_shift/su_max 0.001
_refine_ls_shift/su_mean 0.000
_refine_ls_structure_factor_coef Fsqd
_refine_ls_weighting_details 'w=1/[\s^2^(Fo^2^)+(0.0363P)^2^+3.9130P] where P=(Fo^2^+2Fc^2^)/3'
_refine_ls_weighting_scheme calc
_refine_ls_wR_factor_gt 0.0878
_refine_ls_wR_factor_ref 0.0942
_reflns_Friedel_coverage 0.000
_reflns_number_gt 4835
_reflns_number_total 6030
_reflns_threshold_expression 'I > 2\s(I)'
_cod_data_source_file d1cc03077a2.cif
_cod_data_source_block Fei14s_0ma_a
_cod_depositor_comments 'Adding full bibliography for 7128990--7128999.cif.'
_cod_original_sg_symbol_H-M 'P 21/n'
_cod_database_code 7128992
_shelx_shelxl_version_number 2017/1
_shelx_space_group_comment
; 
The symmetry employed for this shelxl refinement is uniquely defined 
by the following loop, which should always be used as a source of 
symmetry information in preference to the above space-group names. 
They are only intended as comments. 
;
_shelx_estimated_absorpt_t_min 0.595
_shelx_estimated_absorpt_t_max 0.801

loop_
_space_group_symop_operation_xyz
'x, y, z'
'-x+1/2, y+1/2, -z+1/2'
'-x, -y, -z'
'x-1/2, -y-1/2, z-1/2'

loop_
_atom_site_label
_atom_site_type_symbol
_atom_site_fract_x
_atom_site_fract_y
_atom_site_fract_z
_atom_site_U_iso_or_equiv
_atom_site_adp_type
_atom_site_occupancy
_atom_site_site_symmetry_order
_atom_site_calc_flag
_atom_site_refinement_flags_posn
_atom_site_refinement_flags_adp
_atom_site_refinement_flags_occupancy
_atom_site_disorder_assembly
_atom_site_disorder_group
Cu1 Cu 0.43379(3) 0.79021(2) 0.77002(2) 0.02047(10) Uani 1 1 d . . . . .
S1 S 0.80490(6) 0.65661(5) 0.83753(4) 0.02444(17) Uani 1 1 d . . . . .
S2 S 0.23522(7) 0.51295(5) 0.70384(4) 0.02442(17) Uani 1 1 d . . . . .
O3 O 0.58459(19) 0.44844(14) 0.77782(11) 0.0332(5) Uani 1 1 d . . . . .
O4 O 0.38636(17) 0.75808(13) 0.68238(9) 0.0238(4) Uani 1 1 d . . . . .
O5 O 0.50250(17) 0.77229(13) 0.85868(9) 0.0231(4) Uani 1 1 d . . . . .
O6 O 0.93676(18) 0.66859(15) 0.84631(10) 0.0322(5) Uani 1 1 d . . . . .
O7 O 0.75789(19) 0.58082(14) 0.86824(10) 0.0300(5) Uani 1 1 d . . . . .
O8 O 0.33179(18) 0.47509(14) 0.67803(10) 0.0285(5) Uani 1 1 d . . . . .
O9 O 0.11478(18) 0.46891(14) 0.69042(10) 0.0284(5) Uani 1 1 d . . . . .
N1A N 0.5317(11) 0.6000(6) 0.7648(4) 0.025(2) Uani 0.58(3) 1 d . U P A 1
N2A N 0.5188(11) 0.5188(6) 0.7829(4) 0.027(2) Uani 0.58(3) 1 d . U P A 1
N1B N 0.4822(14) 0.5871(6) 0.7824(5) 0.017(3) Uani 0.42(3) 1 d . U P A 2
N2B N 0.5675(15) 0.5373(8) 0.7680(5) 0.022(3) Uani 0.42(3) 1 d . U P A 2
N3 N 0.5818(2) 0.86138(15) 0.75886(11) 0.0190(5) Uani 1 1 d . . . . .
N4 N 0.2601(2) 0.76701(16) 0.77648(12) 0.0234(5) Uani 1 1 d . . . . .
N5 N 0.7501(2) 0.75140(18) 0.85921(12) 0.0239(6) Uani 1 1 d . . . . .
H5N H 0.690(3) 0.744(2) 0.8630(16) 0.029 Uiso 1 1 d . U . . .
N6 N 0.2134(2) 0.61967(17) 0.68046(12) 0.0242(6) Uani 1 1 d . . . . .
H6N H 0.272(3) 0.649(2) 0.6779(15) 0.029 Uiso 1 1 d . U . . .
C1 C 0.6285(3) 0.6013(2) 0.72802(16) 0.0356(8) Uani 1 1 d . . . . .
C2 C 0.5845(3) 0.5914(2) 0.66341(15) 0.0340(7) Uani 1 1 d . . . . .
H2 H 0.506260 0.560797 0.646166 0.041 Uiso 1 1 calc R U . . .
C3 C 0.6536(3) 0.6258(2) 0.62372(15) 0.0313(7) Uani 1 1 d . . . . .
H3 H 0.623959 0.619170 0.578752 0.038 Uiso 1 1 calc R U . . .
C4 C 0.7656(3) 0.6697(2) 0.64951(16) 0.0351(8) Uani 1 1 d . . . . .
H4 H 0.813077 0.694917 0.622079 0.042 Uiso 1 1 calc R U . . .
C5 C 0.8105(3) 0.6780(2) 0.71394(15) 0.0305(7) Uani 1 1 d . . . . .
H5 H 0.889304 0.708034 0.730869 0.037 Uiso 1 1 calc R U . . .
C6 C 0.7432(3) 0.6434(2) 0.75459(14) 0.0253(6) Uani 1 1 d . . . . .
C7 C 0.7842(3) 0.8440(2) 0.83922(14) 0.0248(6) Uani 1 1 d . . . . .
H7A H 0.829470 0.836045 0.805262 0.030 Uiso 1 1 calc R U . . .
H7AB H 0.841462 0.876154 0.875851 0.030 Uiso 1 1 calc R U . . .
C8 C 0.6689(3) 0.9044(2) 0.81457(13) 0.0238(6) Uani 1 1 d . . . . .
H8A H 0.624931 0.913383 0.848947 0.029 Uiso 1 1 calc R U . . .
H8AB H 0.695064 0.967592 0.802625 0.029 Uiso 1 1 calc R U . . .
C9 C 0.6027(2) 0.88162(19) 0.70483(13) 0.0206(6) Uani 1 1 d . . . . .
H9 H 0.672943 0.921518 0.705698 0.025 Uiso 1 1 calc R U . . .
C10 C 0.5328(2) 0.85109(19) 0.64350(13) 0.0216(6) Uani 1 1 d . . . . .
C11 C 0.5691(3) 0.8849(2) 0.58965(14) 0.0285(7) Uani 1 1 d . . . . .
H11 H 0.638237 0.927353 0.595265 0.034 Uiso 1 1 calc R U . . .
C12 C 0.5076(3) 0.8581(2) 0.52987(15) 0.0323(7) Uani 1 1 d . . . . .
H12 H 0.532561 0.882006 0.493833 0.039 Uiso 1 1 calc R U . . .
C13 C 0.4076(3) 0.7952(2) 0.52198(15) 0.0332(7) Uani 1 1 d . . . . .
H13 H 0.365366 0.774800 0.480272 0.040 Uiso 1 1 calc R U . . .
C14 C 0.3691(3) 0.7623(2) 0.57324(14) 0.0280(7) Uani 1 1 d . . . . .
H14 H 0.299953 0.719741 0.566604 0.034 Uiso 1 1 calc R U . . .
C15 C 0.4289(3) 0.78977(19) 0.63503(13) 0.0224(6) Uani 1 1 d . . . . .
C16 C 0.4161(3) 0.5221(3) 0.81832(16) 0.0451(9) Uani 1 1 d . . . . .
C17 C 0.4574(3) 0.5134(3) 0.88305(17) 0.0472(10) Uani 1 1 d . . . . .
H17 H 0.544456 0.519669 0.903342 0.057 Uiso 1 1 calc R U . . .
C18 C 0.3725(3) 0.4957(2) 0.91847(15) 0.0323(7) Uani 1 1 d . . . . .
H18 H 0.400701 0.489374 0.963514 0.039 Uiso 1 1 calc R U . . .
C19 C 0.2476(3) 0.4871(2) 0.88946(16) 0.0326(7) Uani 1 1 d . . . . .
H19 H 0.188893 0.476125 0.914400 0.039 Uiso 1 1 calc R U . . .
C20 C 0.2067(3) 0.4941(2) 0.82455(15) 0.0283(7) Uani 1 1 d . . . . .
H20 H 0.119664 0.487057 0.804500 0.034 Uiso 1 1 calc R U . . .
C21 C 0.2905(3) 0.51139(19) 0.78817(14) 0.0250(6) Uani 1 1 d . . . . .
C22 C 0.1121(3) 0.6735(2) 0.69549(15) 0.0271(7) Uani 1 1 d . . . . .
H22A H 0.080568 0.639139 0.728305 0.032 Uiso 1 1 calc R U . . .
H22B H 0.041907 0.678940 0.656733 0.032 Uiso 1 1 calc R U . . .
C23 C 0.1544(3) 0.7719(2) 0.71989(15) 0.0276(7) Uani 1 1 d . . . . .
H23A H 0.179908 0.808076 0.685954 0.033 Uiso 1 1 calc R U . . .
H23B H 0.083304 0.805703 0.730636 0.033 Uiso 1 1 calc R U . . .
C24 C 0.2300(3) 0.7544(2) 0.82929(15) 0.0273(7) Uani 1 1 d . . . . .
H24 H 0.142485 0.751510 0.827159 0.033 Uiso 1 1 calc R U . . .
C25 C 0.3135(3) 0.7441(2) 0.89116(15) 0.0276(7) Uani 1 1 d . . . . .
C26 C 0.2590(3) 0.7227(2) 0.94153(16) 0.0365(8) Uani 1 1 d . . . . .
H26 H 0.170040 0.717679 0.933439 0.044 Uiso 1 1 calc R U . . .
C27 C 0.3309(4) 0.7091(3) 1.00170(17) 0.0429(9) Uani 1 1 d . . . . .
H27 H 0.292814 0.693295 1.035280 0.051 Uiso 1 1 calc R U . . .
C28 C 0.4594(3) 0.7184(2) 1.01355(16) 0.0395(8) Uani 1 1 d . . . . .
H28 H 0.509988 0.709656 1.055715 0.047 Uiso 1 1 calc R U . . .
C29 C 0.5153(3) 0.7400(2) 0.96556(15) 0.0319(7) Uani 1 1 d . . . . .
H29 H 0.604312 0.746409 0.975008 0.038 Uiso 1 1 calc R U . . .
C30 C 0.4447(3) 0.7530(2) 0.90300(14) 0.0250(6) Uani 1 1 d . . . . .
C31A C 0.1877(6) 0.4791(6) 0.5222(3) 0.0616(15) Uani 0.715(6) 1 d D U P B 3
H31A H 0.157133 0.522849 0.550828 0.074 Uiso 0.715(6) 1 calc R U P B 3
H31B H 0.191854 0.414506 0.540624 0.074 Uiso 0.715(6) 1 calc R U P B 3
Cl1A Cl 0.0837(2) 0.47980(13) 0.44700(8) 0.0684(7) Uani 0.715(6) 1 d D . P B 3
Cl2A Cl 0.3368(3) 0.5138(2) 0.51703(12) 0.0986(14) Uani 0.715(6) 1 d D . P B 3
C31B C 0.2398(13) 0.4625(17) 0.5340(10) 0.080(5) Uani 0.285(6) 1 d D U P B 4
H31C H 0.192267 0.402459 0.532115 0.096 Uiso 0.285(6) 1 calc R U P B 4
H31D H 0.229388 0.498481 0.571665 0.096 Uiso 0.285(6) 1 calc R U P B 4
Cl1B Cl 0.1788(16) 0.5252(9) 0.4685(5) 0.189(8) Uani 0.285(6) 1 d D . P B 4
Cl2B Cl 0.3948(5) 0.4370(8) 0.5436(3) 0.096(3) Uani 0.285(6) 1 d D . P B 4

loop_
_atom_site_aniso_label
_atom_site_aniso_U_11
_atom_site_aniso_U_22
_atom_site_aniso_U_33
_atom_site_aniso_U_23
_atom_site_aniso_U_13
_atom_site_aniso_U_12
Cu1 0.01905(18) 0.01906(18) 0.0237(2) 0.00113(14) 0.00602(14) -0.00054(14)
S1 0.0190(4) 0.0225(4) 0.0310(4) 0.0002(3) 0.0046(3) 0.0015(3)
S2 0.0225(4) 0.0178(4) 0.0328(4) -0.0015(3) 0.0065(3) -0.0044(3)
O3 0.0317(12) 0.0183(11) 0.0521(14) 0.0005(10) 0.0151(10) 0.0078(9)
O4 0.0246(10) 0.0233(10) 0.0234(11) 0.0003(8) 0.0061(9) -0.0068(8)
O5 0.0226(10) 0.0261(11) 0.0220(10) 0.0036(8) 0.0081(8) 0.0032(8)
O6 0.0171(10) 0.0365(12) 0.0411(13) -0.0017(10) 0.0037(9) 0.0029(9)
O7 0.0301(11) 0.0231(11) 0.0357(12) 0.0065(9) 0.0062(9) 0.0027(9)
O8 0.0252(11) 0.0236(11) 0.0374(12) -0.0054(9) 0.0091(9) -0.0015(9)
O9 0.0231(10) 0.0221(11) 0.0391(12) -0.0020(9) 0.0061(9) -0.0077(8)
N1A 0.020(4) 0.024(4) 0.033(3) -0.002(2) 0.007(3) -0.002(3)
N2A 0.022(4) 0.028(4) 0.032(3) -0.002(2) 0.006(3) -0.001(3)
N1B 0.015(5) 0.009(4) 0.027(4) -0.002(3) 0.003(4) 0.001(3)
N2B 0.020(6) 0.015(5) 0.031(4) -0.004(3) 0.007(4) 0.003(4)
N3 0.0189(12) 0.0156(11) 0.0208(13) 0.0000(9) 0.0019(10) 0.0021(9)
N4 0.0214(12) 0.0182(12) 0.0314(14) -0.0012(10) 0.0080(11) 0.0009(10)
N5 0.0205(13) 0.0225(13) 0.0286(14) 0.0016(10) 0.0058(11) 0.0007(11)
N6 0.0200(13) 0.0182(13) 0.0357(15) 0.0014(11) 0.0094(11) -0.0042(10)
C1 0.0277(17) 0.048(2) 0.0343(19) -0.0051(16) 0.0135(14) -0.0121(15)
C2 0.0261(16) 0.0403(19) 0.0362(19) -0.0077(15) 0.0088(14) -0.0025(14)
C3 0.0342(17) 0.0326(17) 0.0288(17) -0.0012(14) 0.0109(14) 0.0100(14)
C4 0.0338(18) 0.0363(18) 0.039(2) 0.0051(15) 0.0165(15) -0.0017(15)
C5 0.0247(16) 0.0306(17) 0.0380(19) -0.0002(14) 0.0109(14) -0.0027(13)
C6 0.0209(14) 0.0251(15) 0.0320(17) -0.0046(13) 0.0106(13) 0.0021(12)
C7 0.0228(15) 0.0219(15) 0.0280(16) -0.0015(12) 0.0032(12) -0.0050(12)
C8 0.0262(15) 0.0203(14) 0.0242(16) -0.0005(12) 0.0049(12) -0.0036(12)
C9 0.0179(14) 0.0152(13) 0.0296(16) -0.0014(12) 0.0077(12) -0.0006(11)
C10 0.0212(14) 0.0203(14) 0.0237(15) -0.0007(12) 0.0064(12) 0.0005(11)
C11 0.0287(16) 0.0312(17) 0.0282(17) -0.0013(13) 0.0119(13) -0.0036(13)
C12 0.0370(18) 0.0388(19) 0.0240(17) 0.0013(14) 0.0133(14) -0.0035(15)
C13 0.0343(17) 0.0385(19) 0.0248(17) -0.0077(14) 0.0037(14) -0.0033(15)
C14 0.0276(16) 0.0275(16) 0.0277(17) -0.0021(13) 0.0049(13) -0.0048(13)
C15 0.0228(14) 0.0179(14) 0.0268(16) 0.0021(12) 0.0066(12) 0.0025(12)
C16 0.0287(18) 0.075(3) 0.034(2) 0.0004(18) 0.0128(15) -0.0197(18)
C17 0.0275(18) 0.077(3) 0.037(2) 0.0025(19) 0.0073(15) -0.0161(18)
C18 0.0384(19) 0.0321(18) 0.0273(17) 0.0014(13) 0.0096(14) -0.0053(14)
C19 0.0328(17) 0.0257(16) 0.043(2) -0.0007(14) 0.0168(15) -0.0065(13)
C20 0.0235(16) 0.0241(16) 0.0385(19) -0.0040(13) 0.0100(14) -0.0008(12)
C21 0.0258(15) 0.0176(14) 0.0320(17) 0.0031(12) 0.0078(13) -0.0022(12)
C22 0.0210(15) 0.0227(15) 0.0366(18) 0.0006(13) 0.0055(13) -0.0005(12)
C23 0.0217(15) 0.0223(16) 0.0386(18) 0.0010(13) 0.0074(13) 0.0014(12)
C24 0.0236(15) 0.0181(14) 0.043(2) -0.0059(13) 0.0140(14) -0.0004(12)
C25 0.0334(17) 0.0193(15) 0.0354(18) -0.0056(13) 0.0188(14) -0.0040(13)
C26 0.0416(19) 0.0333(18) 0.042(2) -0.0103(15) 0.0243(17) -0.0110(15)
C27 0.058(2) 0.044(2) 0.036(2) -0.0102(16) 0.0289(18) -0.0156(18)
C28 0.057(2) 0.0368(19) 0.0251(18) -0.0048(15) 0.0115(16) -0.0058(17)
C29 0.0382(18) 0.0310(17) 0.0282(18) 0.0016(13) 0.0112(14) 0.0005(14)
C30 0.0349(17) 0.0173(14) 0.0258(16) -0.0028(12) 0.0134(13) 0.0003(12)
C31A 0.102(3) 0.050(4) 0.038(3) 0.001(3) 0.028(2) -0.008(4)
Cl1A 0.1210(17) 0.0547(10) 0.0334(9) 0.0036(7) 0.0267(9) -0.0052(10)
Cl2A 0.129(2) 0.115(3) 0.0631(14) -0.0476(16) 0.0443(15) -0.064(2)
C31B 0.081(6) 0.093(14) 0.076(10) 0.021(9) 0.039(7) -0.037(7)
Cl1B 0.299(16) 0.183(11) 0.131(7) 0.093(8) 0.139(10) 0.156(12)
Cl2B 0.073(3) 0.161(8) 0.062(3) -0.054(4) 0.034(2) -0.053(4)

loop_
_atom_type_symbol
_atom_type_description
_atom_type_scat_dispersion_real
_atom_type_scat_dispersion_imag
_atom_type_scat_source
C C 0.0033 0.0016 'International Tables Vol C Tables 4.2.6.8 and 6.1.1.4'
H H 0.0000 0.0000 'International Tables Vol C Tables 4.2.6.8 and 6.1.1.4'
Cu Cu 0.3201 1.2651 'International Tables Vol C Tables 4.2.6.8 and 6.1.1.4'
N N 0.0061 0.0033 'International Tables Vol C Tables 4.2.6.8 and 6.1.1.4'
O O 0.0106 0.0060 'International Tables Vol C Tables 4.2.6.8 and 6.1.1.4'
S S 0.1246 0.1234 'International Tables Vol C Tables 4.2.6.8 and 6.1.1.4'
Cl Cl 0.1484 0.1585 'International Tables Vol C Tables 4.2.6.8 and 6.1.1.4'

loop_
_geom_angle_atom_site_label_1
_geom_angle_atom_site_label_2
_geom_angle_atom_site_label_3
_geom_angle
_geom_angle_site_symmetry_1
_geom_angle_site_symmetry_3
_geom_angle_publ_flag
O4 Cu1 O5 157.39(8) . . ?
O4 Cu1 N4 90.10(9) . . ?
O5 Cu1 N4 93.09(9) . . ?
O4 Cu1 N3 91.64(9) . . ?
O5 Cu1 N3 93.42(9) . . ?
N4 Cu1 N3 158.66(9) . . ?
O6 S1 O7 120.17(13) . . ?
O6 S1 N5 107.96(13) . . ?
O7 S1 N5 106.75(13) . . ?
O6 S1 C6 105.56(13) . . ?
O7 S1 C6 107.72(13) . . ?
N5 S1 C6 108.21(14) . . ?
O8 S2 O9 120.11(12) . . ?
O8 S2 N6 107.46(13) . . ?
O9 S2 N6 106.87(13) . . ?
O8 S2 C21 107.61(13) . . ?
O9 S2 C21 105.46(13) . . ?
N6 S2 C21 108.98(13) . . ?
C15 O4 Cu1 129.87(18) . . ?
C30 O5 Cu1 128.95(19) . . ?
N2A N1A C1 109.8(11) . . ?
N1A N2A O3 126.7(18) . . ?
N1A N2A C16 107.0(11) . . ?
O3 N2A C16 126.1(10) . . ?
N2B N1B C16 105.7(12) . . ?
N1B N2B O3 126(2) . . ?
N1B N2B C1 105.5(13) . . ?
O3 N2B C1 127.7(12) . . ?
C9 N3 C8 115.4(2) . . ?
C9 N3 Cu1 124.48(19) . . ?
C8 N3 Cu1 119.77(18) . . ?
C24 N4 C23 115.2(2) . . ?
C24 N4 Cu1 123.8(2) . . ?
C23 N4 Cu1 120.76(19) . . ?
C7 N5 S1 121.7(2) . . ?
C7 N5 H5N 119(3) . . ?
S1 N5 H5N 111(3) . . ?
C22 N6 S2 119.3(2) . . ?
C22 N6 H6N 115(2) . . ?
S2 N6 H6N 118(2) . . ?
C2 C1 C6 121.5(3) . . ?
C2 C1 N1A 115.5(3) . . ?
C6 C1 N1A 119.0(3) . . ?
C2 C1 N2B 115.4(4) . . ?
C6 C1 N2B 120.3(4) . . ?
C1 C2 C3 119.7(3) . . ?
C1 C2 H2 120.1 . . ?
C3 C2 H2 120.1 . . ?
C4 C3 C2 119.2(3) . . ?
C4 C3 H3 120.4 . . ?
C2 C3 H3 120.4 . . ?
C5 C4 C3 121.1(3) . . ?
C5 C4 H4 119.5 . . ?
C3 C4 H4 119.5 . . ?
C4 C5 C6 120.7(3) . . ?
C4 C5 H5 119.7 . . ?
C6 C5 H5 119.7 . . ?
C5 C6 C1 117.8(3) . . ?
C5 C6 S1 118.9(2) . . ?
C1 C6 S1 123.2(2) . . ?
N5 C7 C8 111.0(2) . . ?
N5 C7 H7A 109.4 . . ?
C8 C7 H7A 109.4 . . ?
N5 C7 H7AB 109.4 . . ?
C8 C7 H7AB 109.4 . . ?
H7A C7 H7AB 108.0 . . ?
N3 C8 C7 111.9(2) . . ?
N3 C8 H8A 109.2 . . ?
C7 C8 H8A 109.2 . . ?
N3 C8 H8AB 109.2 . . ?
C7 C8 H8AB 109.2 . . ?
H8A C8 H8AB 107.9 . . ?
N3 C9 C10 127.3(3) . . ?
N3 C9 H9 116.3 . . ?
C10 C9 H9 116.3 . . ?
C11 C10 C15 119.3(3) . . ?
C11 C10 C9 118.1(3) . . ?
C15 C10 C9 122.6(3) . . ?
C12 C11 C10 121.3(3) . . ?
C12 C11 H11 119.3 . . ?
C10 C11 H11 119.3 . . ?
C11 C12 C13 119.1(3) . . ?
C11 C12 H12 120.5 . . ?
C13 C12 H12 120.5 . . ?
C14 C13 C12 120.9(3) . . ?
C14 C13 H13 119.6 . . ?
C12 C13 H13 119.6 . . ?
C13 C14 C15 121.4(3) . . ?
C13 C14 H14 119.3 . . ?
C15 C14 H14 119.3 . . ?
O4 C15 C14 118.9(3) . . ?
O4 C15 C10 123.0(3) . . ?
C14 C15 C10 118.0(3) . . ?
C17 C16 C21 120.9(3) . . ?
C17 C16 N1B 120.4(4) . . ?
C21 C16 N1B 112.2(4) . . ?
C17 C16 N2A 114.6(3) . . ?
C21 C16 N2A 122.7(3) . . ?
C16 C17 C18 119.4(3) . . ?
C16 C17 H17 120.3 . . ?
C18 C17 H17 120.3 . . ?
C19 C18 C17 120.3(3) . . ?
C19 C18 H18 119.8 . . ?
C17 C18 H18 119.8 . . ?
C18 C19 C20 120.1(3) . . ?
C18 C19 H19 119.9 . . ?
C20 C19 H19 119.9 . . ?
C19 C20 C21 120.4(3) . . ?
C19 C20 H20 119.8 . . ?
C21 C20 H20 119.8 . . ?
C20 C21 C16 118.8(3) . . ?
C20 C21 S2 119.1(2) . . ?
C16 C21 S2 122.1(2) . . ?
N6 C22 C23 111.9(2) . . ?
N6 C22 H22A 109.2 . . ?
C23 C22 H22A 109.2 . . ?
N6 C22 H22B 109.2 . . ?
C23 C22 H22B 109.2 . . ?
H22A C22 H22B 107.9 . . ?
N4 C23 C22 111.0(2) . . ?
N4 C23 H23A 109.4 . . ?
C22 C23 H23A 109.4 . . ?
N4 C23 H23B 109.4 . . ?
C22 C23 H23B 109.4 . . ?
H23A C23 H23B 108.0 . . ?
N4 C24 C25 127.1(3) . . ?
N4 C24 H24 116.5 . . ?
C25 C24 H24 116.5 . . ?
C26 C25 C30 119.6(3) . . ?
C26 C25 C24 116.9(3) . . ?
C30 C25 C24 123.5(3) . . ?
C27 C26 C25 121.2(3) . . ?
C27 C26 H26 119.4 . . ?
C25 C26 H26 119.4 . . ?
C26 C27 C28 119.3(3) . . ?
C26 C27 H27 120.4 . . ?
C28 C27 H27 120.4 . . ?
C29 C28 C27 120.9(3) . . ?
C29 C28 H28 119.5 . . ?
C27 C28 H28 119.5 . . ?
C28 C29 C30 121.4(3) . . ?
C28 C29 H29 119.3 . . ?
C30 C29 H29 119.3 . . ?
O5 C30 C29 119.1(3) . . ?
O5 C30 C25 123.3(3) . . ?
C29 C30 C25 117.6(3) . . ?
Cl2A C31A Cl1A 110.3(4) . . ?
Cl2A C31A H31A 109.6 . . ?
Cl1A C31A H31A 109.6 . . ?
Cl2A C31A H31B 109.6 . . ?
Cl1A C31A H31B 109.6 . . ?
H31A C31A H31B 108.1 . . ?
Cl1B C31B Cl2B 113.3(11) . . ?
Cl1B C31B H31C 108.9 . . ?
Cl2B C31B H31C 108.9 . . ?
Cl1B C31B H31D 108.9 . . ?
Cl2B C31B H31D 108.9 . . ?
H31C C31B H31D 107.7 . . ?

loop_
_geom_bond_atom_site_label_1
_geom_bond_atom_site_label_2
_geom_bond_distance
_geom_bond_site_symmetry_2
_geom_bond_publ_flag
Cu1 O4 1.891(2) . ?
Cu1 O5 1.8942(19) . ?
Cu1 N4 1.971(2) . ?
Cu1 N3 1.973(2) . ?
S1 O6 1.421(2) . ?
S1 O7 1.421(2) . ?
S1 N5 1.584(3) . ?
S1 C6 1.762(3) . ?
S2 O8 1.419(2) . ?
S2 O9 1.423(2) . ?
S2 N6 1.587(2) . ?
S2 C21 1.773(3) . ?
O3 N2A 1.248(8) . ?
O3 N2B 1.277(11) . ?
O4 C15 1.306(3) . ?
O5 C30 1.303(3) . ?
N1A N2A 1.23(2) . ?
N1A C1 1.477(15) . ?
N2A C16 1.513(14) . ?
N1B N2B 1.27(3) . ?
N1B C16 1.500(18) . ?
N2B C1 1.52(2) . ?
N3 C9 1.278(3) . ?
N3 C8 1.469(3) . ?
N4 C24 1.278(4) . ?
N4 C23 1.463(4) . ?
N5 C7 1.453(4) . ?
N5 H5N 0.70(3) . ?
N6 C22 1.447(4) . ?
N6 H6N 0.78(3) . ?
C1 C2 1.367(4) . ?
C1 C6 1.381(4) . ?
C2 C3 1.367(4) . ?
C2 H2 0.9500 . ?
C3 C4 1.365(4) . ?
C3 H3 0.9500 . ?
C4 C5 1.362(5) . ?
C4 H4 0.9500 . ?
C5 C6 1.370(4) . ?
C5 H5 0.9500 . ?
C7 C8 1.508(4) . ?
C7 H7A 0.9900 . ?
C7 H7AB 0.9900 . ?
C8 H8A 0.9900 . ?
C8 H8AB 0.9900 . ?
C9 C10 1.424(4) . ?
C9 H9 0.9500 . ?
C10 C11 1.405(4) . ?
C10 C15 1.405(4) . ?
C11 C12 1.354(4) . ?
C11 H11 0.9500 . ?
C12 C13 1.388(4) . ?
C12 H12 0.9500 . ?
C13 C14 1.362(4) . ?
C13 H13 0.9500 . ?
C14 C15 1.389(4) . ?
C14 H14 0.9500 . ?
C16 C17 1.365(5) . ?
C16 C21 1.378(4) . ?
C17 C18 1.369(4) . ?
C17 H17 0.9500 . ?
C18 C19 1.362(4) . ?
C18 H18 0.9500 . ?
C19 C20 1.367(4) . ?
C19 H19 0.9500 . ?
C20 C21 1.372(4) . ?
C20 H20 0.9500 . ?
C22 C23 1.515(4) . ?
C22 H22A 0.9900 . ?
C22 H22B 0.9900 . ?
C23 H23A 0.9900 . ?
C23 H23B 0.9900 . ?
C24 C25 1.428(4) . ?
C24 H24 0.9500 . ?
C25 C26 1.400(4) . ?
C25 C30 1.403(4) . ?
C26 C27 1.357(5) . ?
C26 H26 0.9500 . ?
C27 C28 1.375(5) . ?
C27 H27 0.9500 . ?
C28 C29 1.365(4) . ?
C28 H28 0.9500 . ?
C29 C30 1.393(4) . ?
C29 H29 0.9500 . ?
C31A Cl2A 1.737(7) . ?
C31A Cl1A 1.738(7) . ?
C31A H31A 0.9900 . ?
C31A H31B 0.9900 . ?
C31B Cl1B 1.662(14) . ?
C31B Cl2B 1.699(14) . ?
C31B H31C 0.9900 . ?
C31B H31D 0.9900 . ?

loop_
_geom_hbond_atom_site_label_D
_geom_hbond_atom_site_label_H
_geom_hbond_atom_site_label_A
_geom_hbond_distance_DH
_geom_hbond_distance_HA
_geom_hbond_distance_DA
_geom_hbond_angle_DHA
_geom_hbond_site_symmetry_A
_geom_hbond_publ_flag
N5 H5N O5 0.70(3) 2.07(3) 2.729(3) 158(4) . yes
N6 H6N O4 0.78(3) 1.97(3) 2.715(3) 160(3) . yes
